data_4313123
loop_
_publ_author_name
'Kuang-Hway Yih'
'Gene-Hsiang Lee'
'Yu Wang'

_publ_section_title
;
 Syntheses, Reactivity, and Crystal Structures of Molybdenum Complexes
 with Pyridine-2-thionate (pyS)-Containing Ligands: Crystal Structures of
 [Mo(\h3-C3H5)(CO)2]2(\m-\h1,\h2-pyS)2,
 exo-[Mo(\h3-C3H5)(CO)(\h2-pyS)(\h2-dppe)],
 [Mo(CO)3(\h1-SC5H4NH)(\h2-dppm)], and [Mo(CO)(\h2-pyS)2(\h2-dppm)]
;
_journal_name_full 'Inorganic Chemistry'
_journal_page_first 1092
_journal_page_last 1100
_journal_paper_doi 10.1021/ic020579x
_journal_volume 42
_journal_year 2003
_chemical_formula_sum 'C36 H30 Mo N2 O P2 S2'
_chemical_formula_weight 728.62
_chemical_name_systematic
;
  ?
;
_space_group_IT_number 2
_symmetry_cell_setting triclinic
_symmetry_space_group_name_Hall '-P 1'
_symmetry_space_group_name_H-M 'P -1'
_atom_sites_solution_hydrogens geom
_atom_sites_solution_primary direct
_atom_sites_solution_secondary difmap
_audit_creation_method SHELXL-97
_cell_angle_alpha 78.4811(10)
_cell_angle_beta 80.3894(10)
_cell_angle_gamma 68.7089(11)
_cell_formula_units_Z 2
_cell_length_a 9.1660(2)
_cell_length_b 12.0854(3)
_cell_length_c 15.9478(4)
_cell_measurement_reflns_used all
_cell_measurement_temperature 150(1)
_cell_measurement_theta_max 27.50
_cell_measurement_theta_min 1.83
_cell_volume 1604.23(7)
_computing_cell_refinement DENZO-SMN
_computing_data_collection 'NONIUS COLLECT'
_computing_data_reduction DENZO-SMN
_computing_molecular_graphics SHELXTL
_computing_publication_material SHELXTL
_computing_structure_refinement 'SHELXL-97 (Sheldrick, 1997)'
_computing_structure_solution 'SHELXS-97 (Sheldrick, 1990)'
_diffrn_ambient_temperature 150(1)
_diffrn_measured_fraction_theta_full 0.999
_diffrn_measured_fraction_theta_max 0.999
_diffrn_measurement_device_type 'NONIUS KappaCCD'
_diffrn_measurement_method 'phi and omega scans'
_diffrn_radiation_monochromator graphite
_diffrn_radiation_source 'fine-focus sealed tube'
_diffrn_radiation_type MoK\a
_diffrn_radiation_wavelength 0.71073
_diffrn_reflns_av_R_equivalents 0.0668
_diffrn_reflns_av_sigmaI/netI 0.0633
_diffrn_reflns_limit_h_max 11
_diffrn_reflns_limit_h_min -11
_diffrn_reflns_limit_k_max 15
_diffrn_reflns_limit_k_min -15
_diffrn_reflns_limit_l_max 20
_diffrn_reflns_limit_l_min -20
_diffrn_reflns_number 32041
_diffrn_reflns_theta_full 27.50
_diffrn_reflns_theta_max 27.50
_diffrn_reflns_theta_min 1.83
_diffrn_standards_decay_% 0
_exptl_absorpt_coefficient_mu 0.672
_exptl_absorpt_correction_T_max 0.894
_exptl_absorpt_correction_T_min 0.818
_exptl_absorpt_correction_type multi-scan
_exptl_crystal_colour orange
_exptl_crystal_density_diffrn 1.508
_exptl_crystal_density_meas ?
_exptl_crystal_density_method 'not measured'
_exptl_crystal_description plate
_exptl_crystal_F_000 744
_exptl_crystal_size_max 0.35
_exptl_crystal_size_mid 0.12
_exptl_crystal_size_min 0.02
_refine_diff_density_max 0.577
_refine_diff_density_min -0.764
_refine_diff_density_rms 0.173
_refine_ls_extinction_coef 0.0253(14)
_refine_ls_extinction_expression Fc^*^=kFc[1+0.001xFc^2^\l^3^/sin(2\q)]^-1/4^
_refine_ls_extinction_method SHELXL
_refine_ls_goodness_of_fit_ref 1.087
_refine_ls_hydrogen_treatment mixed
_refine_ls_matrix_type full
_refine_ls_number_parameters 398
_refine_ls_number_reflns 7357
_refine_ls_number_restraints 0
_refine_ls_restrained_S_all 1.087
_refine_ls_R_factor_all 0.0701
_refine_ls_R_factor_gt 0.0427
_refine_ls_shift/su_max 0.002
_refine_ls_shift/su_mean 0.000
_refine_ls_structure_factor_coef Fsqd
_refine_ls_weighting_details 'calc w=1/[\s^2^(Fo^2^)+(0.0648P)^2^+0.0000P] where P=(Fo^2^+2Fc^2^)/3'
_refine_ls_weighting_scheme calc
_refine_ls_wR_factor_gt 0.0981
_refine_ls_wR_factor_ref 0.1192
_reflns_number_gt 5544
_reflns_number_total 7357
_reflns_threshold_expression >2sigma(I)
_cod_data_source_file ic020579x_3.cif
_cod_data_source_block ic8475
_cod_depositor_comments
;
The following automatic conversions were performed:

'_symmetry_cell_setting' value 'Triclinic' changed to 'triclinic'
according to the built-in table from CIF Core dictionary named
'cif_core.dic' version 2.4.1 from 2010-06-29.

Automatic conversion script
Id: cif_fix_values 1646 2011-03-28 12:23:43Z adriana 

The following automatic conversions were performed:

'_exptl_crystal_density_meas' value 'not_measured' was changed to '?'
- the value is perceived as not measured.

Automatic conversion script
Id: cif_fix_values 3008 2015-01-20 13:52:24Z robertas 
;
_cod_database_code 4313123

loop_
_symmetry_equiv_pos_as_xyz
'x, y, z'
'-x, -y, -z'

loop_
_atom_site_label
_atom_site_type_symbol
_atom_site_fract_x
_atom_site_fract_y
_atom_site_fract_z
_atom_site_U_iso_or_equiv
_atom_site_adp_type
_atom_site_occupancy
_atom_site_symmetry_multiplicity
_atom_site_calc_flag
_atom_site_refinement_flags
_atom_site_disorder_assembly
_atom_site_disorder_group
Mo Mo 0.71546(3) 0.26312(2) 0.772694(16) 0.02501(11) Uani 1 1 d . . .
S1 S 0.78754(11) 0.04987(8) 0.73782(6) 0.0372(2) Uani 1 1 d . . .
S2 S 0.68352(10) 0.36952(8) 0.89832(5) 0.0325(2) Uani 1 1 d . . .
P1 P 0.51150(9) 0.45908(8) 0.73703(5) 0.02508(19) Uani 1 1 d . . .
P2 P 0.60991(9) 0.28805(7) 0.63558(5) 0.02450(19) Uani 1 1 d . . .
O1 O 0.9549(3) 0.3707(2) 0.66000(15) 0.0400(6) Uani 1 1 d . . .
N1 N 0.9149(3) 0.1191(3) 0.83764(16) 0.0305(6) Uani 1 1 d . . .
N2 N 0.5534(3) 0.2161(3) 0.89065(16) 0.0310(6) Uani 1 1 d . . .
C1 C 0.8646(4) 0.3259(3) 0.7004(2) 0.0310(7) Uani 1 1 d . . .
C2 C 0.9297(4) 0.0202(3) 0.8063(2) 0.0327(8) Uani 1 1 d . . .
C3 C 1.0470(4) -0.0902(3) 0.8280(2) 0.0418(9) Uani 1 1 d . . .
H3A H 1.0541 -0.1596 0.8060 0.050 Uiso 1 1 calc R . .
C4 C 1.1518(5) -0.0950(4) 0.8821(3) 0.0528(11) Uani 1 1 d . . .
H4A H 1.2336 -0.1685 0.8977 0.063 Uiso 1 1 calc R . .
C5 C 1.1384(5) 0.0056(4) 0.9136(3) 0.0544(11) Uani 1 1 d . . .
H5A H 1.2104 0.0024 0.9512 0.065 Uiso 1 1 calc R . .
C6 C 1.0193(4) 0.1126(4) 0.8904(2) 0.0399(8) Uani 1 1 d . . .
H6A H 1.0110 0.1826 0.9120 0.048 Uiso 1 1 calc R . .
C7 C 0.5562(4) 0.2909(3) 0.94251(19) 0.0299(7) Uani 1 1 d . . .
C8 C 0.4640(4) 0.3016(4) 1.0220(2) 0.0394(9) Uani 1 1 d . . .
H8A H 0.4659 0.3560 1.0570 0.047 Uiso 1 1 calc R . .
C9 C 0.3710(5) 0.2314(4) 1.0478(2) 0.0515(11) Uani 1 1 d . . .
H9A H 0.3074 0.2366 1.1014 0.062 Uiso 1 1 calc R . .
C10 C 0.3704(6) 0.1539(5) 0.9960(2) 0.0612(13) Uani 1 1 d . . .
H10A H 0.3067 0.1047 1.0134 0.073 Uiso 1 1 calc R . .
C11 C 0.4636(5) 0.1477(4) 0.9181(2) 0.0466(10) Uani 1 1 d . . .
H11A H 0.4636 0.0930 0.8828 0.056 Uiso 1 1 calc R . .
C12 C 0.4946(4) 0.4491(3) 0.62546(19) 0.0280(7) Uani 1 1 d . . .
H12A H 0.3847 0.4675 0.6141 0.034 Uiso 1 1 calc R . .
H12B H 0.5452 0.4988 0.5822 0.034 Uiso 1 1 calc R . .
C13 C 0.3134(3) 0.4903(3) 0.79343(19) 0.0258(7) Uani 1 1 d . . .
C14 C 0.2629(4) 0.5635(3) 0.8575(2) 0.0334(8) Uani 1 1 d . . .
H14A H 0.3296 0.6014 0.8698 0.040 Uiso 1 1 calc R . .
C15 C 0.1159(4) 0.5812(4) 0.9033(2) 0.0397(9) Uani 1 1 d . . .
H15A H 0.0817 0.6323 0.9461 0.048 Uiso 1 1 calc R . .
C16 C 0.0192(4) 0.5250(3) 0.8870(2) 0.0383(8) Uani 1 1 d . . .
H16A H -0.0817 0.5379 0.9184 0.046 Uiso 1 1 calc R . .
C17 C 0.0685(4) 0.4496(3) 0.8250(2) 0.0357(8) Uani 1 1 d . . .
H17A H 0.0027 0.4097 0.8145 0.043 Uiso 1 1 calc R . .
C18 C 0.2162(4) 0.4331(3) 0.7782(2) 0.0336(8) Uani 1 1 d . . .
H18A H 0.2503 0.3821 0.7353 0.040 Uiso 1 1 calc R . .
C19 C 0.5437(4) 0.6012(3) 0.72727(19) 0.0269(7) Uani 1 1 d . . .
C20 C 0.4289(4) 0.7065(3) 0.6928(2) 0.0346(8) Uani 1 1 d . . .
H20A H 0.3352 0.7025 0.6777 0.042 Uiso 1 1 calc R . .
C21 C 0.4512(4) 0.8160(3) 0.6806(2) 0.0412(9) Uani 1 1 d . . .
H21A H 0.3730 0.8868 0.6572 0.049 Uiso 1 1 calc R . .
C22 C 0.5867(5) 0.8226(4) 0.7024(2) 0.0411(9) Uani 1 1 d . . .
H22A H 0.6013 0.8981 0.6948 0.049 Uiso 1 1 calc R . .
C23 C 0.7018(4) 0.7189(4) 0.7356(2) 0.0375(8) Uani 1 1 d . . .
H23A H 0.7955 0.7236 0.7501 0.045 Uiso 1 1 calc R . .
C24 C 0.6816(4) 0.6092(3) 0.7477(2) 0.0317(7) Uani 1 1 d . . .
H24A H 0.7617 0.5388 0.7700 0.038 Uiso 1 1 calc R . .
C25 C 0.7488(3) 0.2622(3) 0.53880(18) 0.0266(7) Uani 1 1 d . . .
C26 C 0.7918(4) 0.1526(3) 0.5075(2) 0.0299(7) Uani 1 1 d . . .
H26A H 0.7459 0.0941 0.5354 0.036 Uiso 1 1 calc R . .
C27 C 0.9015(4) 0.1298(3) 0.4360(2) 0.0355(8) Uani 1 1 d . . .
H27A H 0.9313 0.0553 0.4154 0.043 Uiso 1 1 calc R . .
C28 C 0.9671(4) 0.2150(4) 0.3948(2) 0.0387(9) Uani 1 1 d . . .
H28A H 1.0406 0.1996 0.3453 0.046 Uiso 1 1 calc R . .
C29 C 0.9266(4) 0.3227(4) 0.4252(2) 0.0378(9) Uani 1 1 d . . .
H29A H 0.9727 0.3808 0.3968 0.045 Uiso 1 1 calc R . .
C30 C 0.8179(4) 0.3461(3) 0.4976(2) 0.0311(7) Uani 1 1 d . . .
H30A H 0.7912 0.4199 0.5187 0.037 Uiso 1 1 calc R . .
C31 C 0.4666(3) 0.2226(3) 0.61945(19) 0.0265(7) Uani 1 1 d . . .
C32 C 0.4096(4) 0.2468(4) 0.5396(2) 0.0368(8) Uani 1 1 d . . .
H32A H 0.4547 0.2887 0.4917 0.044 Uiso 1 1 calc R . .
C33 C 0.2883(4) 0.2105(4) 0.5296(3) 0.0454(10) Uani 1 1 d . . .
H33A H 0.2505 0.2268 0.4749 0.055 Uiso 1 1 calc R . .
C34 C 0.2214(4) 0.1501(4) 0.5993(3) 0.0441(9) Uani 1 1 d . . .
H34A H 0.1370 0.1258 0.5925 0.053 Uiso 1 1 calc R . .
C35 C 0.2765(4) 0.1255(3) 0.6780(3) 0.0412(9) Uani 1 1 d . . .
H35A H 0.2307 0.0838 0.7257 0.049 Uiso 1 1 calc R . .
C36 C 0.3996(4) 0.1613(3) 0.6881(2) 0.0322(7) Uani 1 1 d . . .
H36A H 0.4379 0.1435 0.7428 0.039 Uiso 1 1 calc R . .

loop_
_atom_site_aniso_label
_atom_site_aniso_U_11
_atom_site_aniso_U_22
_atom_site_aniso_U_33
_atom_site_aniso_U_23
_atom_site_aniso_U_13
_atom_site_aniso_U_12
Mo 0.02422(16) 0.02459(17) 0.02490(16) -0.00685(11) -0.00538(10) -0.00392(11)
S1 0.0422(5) 0.0269(5) 0.0397(5) -0.0100(4) -0.0184(4) 0.0001(4)
S2 0.0367(4) 0.0346(5) 0.0298(4) -0.0112(4) -0.0038(3) -0.0128(4)
P1 0.0232(4) 0.0242(4) 0.0267(4) -0.0068(3) -0.0040(3) -0.0047(3)
P2 0.0242(4) 0.0246(4) 0.0233(4) -0.0056(3) -0.0039(3) -0.0050(3)
O1 0.0325(12) 0.0512(17) 0.0401(13) -0.0139(12) 0.0026(11) -0.0178(12)
N1 0.0294(14) 0.0332(16) 0.0276(13) -0.0022(12) -0.0074(11) -0.0084(12)
N2 0.0361(15) 0.0298(16) 0.0274(13) -0.0053(12) -0.0072(11) -0.0095(13)
C1 0.0270(16) 0.0342(19) 0.0299(16) -0.0124(14) -0.0079(13) -0.0022(15)
C2 0.0302(17) 0.0322(19) 0.0306(16) -0.0009(14) -0.0044(14) -0.0061(15)
C3 0.041(2) 0.032(2) 0.048(2) -0.0042(17) -0.0121(17) -0.0043(16)
C4 0.046(2) 0.038(2) 0.069(3) 0.001(2) -0.028(2) -0.0036(19)
C5 0.049(2) 0.053(3) 0.064(3) 0.007(2) -0.033(2) -0.016(2)
C6 0.044(2) 0.039(2) 0.042(2) -0.0013(16) -0.0158(16) -0.0183(18)
C7 0.0298(16) 0.0308(19) 0.0261(15) -0.0043(13) -0.0080(13) -0.0047(14)
C8 0.041(2) 0.046(2) 0.0294(17) -0.0101(16) -0.0016(15) -0.0114(18)
C9 0.058(2) 0.071(3) 0.0323(19) -0.0115(19) 0.0070(18) -0.033(2)
C10 0.084(3) 0.087(4) 0.037(2) -0.011(2) 0.006(2) -0.063(3)
C11 0.066(3) 0.055(3) 0.0334(19) -0.0084(17) -0.0044(18) -0.036(2)
C12 0.0302(16) 0.0260(17) 0.0261(15) -0.0049(13) -0.0050(13) -0.0063(14)
C13 0.0249(15) 0.0239(17) 0.0273(15) -0.0037(13) -0.0060(12) -0.0054(13)
C14 0.0331(17) 0.036(2) 0.0329(17) -0.0105(15) 0.0002(14) -0.0120(15)
C15 0.041(2) 0.044(2) 0.0343(18) -0.0164(16) 0.0065(15) -0.0135(17)
C16 0.0298(17) 0.043(2) 0.0350(18) -0.0029(16) 0.0005(14) -0.0074(16)
C17 0.0259(16) 0.040(2) 0.0418(19) -0.0063(16) -0.0049(14) -0.0110(15)
C18 0.0274(16) 0.034(2) 0.0380(18) -0.0117(15) -0.0039(14) -0.0054(15)
C19 0.0274(15) 0.0259(17) 0.0268(15) -0.0076(13) -0.0011(12) -0.0072(13)
C20 0.0326(17) 0.0314(19) 0.0387(18) -0.0047(15) -0.0071(14) -0.0083(15)
C21 0.044(2) 0.028(2) 0.048(2) -0.0046(16) -0.0059(17) -0.0088(17)
C22 0.055(2) 0.036(2) 0.0376(19) -0.0074(16) 0.0023(17) -0.0243(19)
C23 0.0400(19) 0.046(2) 0.0331(17) -0.0083(16) 0.0005(15) -0.0236(18)
C24 0.0285(16) 0.034(2) 0.0311(16) -0.0061(14) -0.0017(13) -0.0093(15)
C25 0.0216(14) 0.0325(18) 0.0235(15) -0.0047(13) -0.0055(12) -0.0051(13)
C26 0.0268(16) 0.0311(19) 0.0300(16) -0.0065(14) -0.0038(13) -0.0066(14)
C27 0.0287(17) 0.040(2) 0.0342(17) -0.0140(16) -0.0026(14) -0.0037(15)
C28 0.0263(17) 0.058(3) 0.0291(17) -0.0106(17) 0.0009(14) -0.0111(17)
C29 0.0277(17) 0.052(2) 0.0340(18) 0.0007(17) -0.0047(14) -0.0165(17)
C30 0.0293(16) 0.0326(19) 0.0315(16) -0.0023(14) -0.0099(13) -0.0092(15)
C31 0.0223(15) 0.0265(17) 0.0293(15) -0.0082(13) -0.0035(12) -0.0043(13)
C32 0.0333(18) 0.045(2) 0.0334(17) -0.0061(16) -0.0064(14) -0.0141(16)
C33 0.0362(19) 0.056(3) 0.050(2) -0.0152(19) -0.0117(17) -0.0145(19)
C34 0.0277(17) 0.039(2) 0.071(3) -0.019(2) -0.0083(18) -0.0110(16)
C35 0.0298(18) 0.033(2) 0.057(2) -0.0044(17) 0.0031(17) -0.0111(16)
C36 0.0292(16) 0.0283(18) 0.0344(17) -0.0058(14) -0.0036(13) -0.0035(14)

loop_
_atom_type_symbol
_atom_type_description
_atom_type_scat_dispersion_real
_atom_type_scat_dispersion_imag
_atom_type_scat_source
C C 0.0033 0.0016 'International Tables Vol C Tables 4.2.6.8 and 6.1.1.4'
H H 0.0000 0.0000 'International Tables Vol C Tables 4.2.6.8 and 6.1.1.4'
N N 0.0061 0.0033 'International Tables Vol C Tables 4.2.6.8 and 6.1.1.4'
O O 0.0106 0.0060 'International Tables Vol C Tables 4.2.6.8 and 6.1.1.4'
P P 0.1023 0.0942 'International Tables Vol C Tables 4.2.6.8 and 6.1.1.4'
S S 0.1246 0.1234 'International Tables Vol C Tables 4.2.6.8 and 6.1.1.4'
Mo Mo -1.6832 0.6857 'International Tables Vol C Tables 4.2.6.8 and 6.1.1.4'

loop_
_geom_angle_atom_site_label_1
_geom_angle_atom_site_label_2
_geom_angle_atom_site_label_3
_geom_angle
_geom_angle_site_symmetry_1
_geom_angle_site_symmetry_3
_geom_angle_publ_flag
C1 Mo N1 89.11(12) . . ?
C1 Mo N2 161.94(12) . . ?
N1 Mo N2 86.36(9) . . ?
C1 Mo P1 88.10(10) . . ?
N1 Mo P1 160.06(8) . . ?
N2 Mo P1 90.22(7) . . ?
C1 Mo P2 82.71(9) . . ?
N1 Mo P2 132.91(7) . . ?
N2 Mo P2 112.95(7) . . ?
P1 Mo P2 66.20(3) . . ?
C1 Mo S2 97.84(10) . . ?
N1 Mo S2 85.22(7) . . ?
N2 Mo S2 64.37(7) . . ?
P1 Mo S2 75.62(3) . . ?
P2 Mo S2 141.79(3) . . ?
C1 Mo S1 104.79(10) . . ?
N1 Mo S1 63.29(8) . . ?
N2 Mo S1 88.73(7) . . ?
P1 Mo S1 136.34(3) . . ?
P2 Mo S1 74.21(3) . . ?
S2 Mo S1 140.27(3) . . ?
C2 S1 Mo 81.60(12) . . ?
C7 S2 Mo 82.95(11) . . ?
C19 P1 C13 102.71(14) . . ?
C19 P1 C12 103.37(15) . . ?
C13 P1 C12 106.32(14) . . ?
C19 P1 Mo 123.18(10) . . ?
C13 P1 Mo 119.85(11) . . ?
C12 P1 Mo 98.99(10) . . ?
C19 P1 P2 132.32(10) . . ?
C13 P1 P2 117.36(11) . . ?
C12 P1 P2 43.06(10) . . ?
Mo P1 P2 56.94(2) . . ?
C25 P2 C31 102.06(14) . . ?
C25 P2 C12 107.97(15) . . ?
C31 P2 C12 102.51(15) . . ?
C25 P2 Mo 118.22(10) . . ?
C31 P2 Mo 124.90(10) . . ?
C12 P2 Mo 99.11(10) . . ?
C25 P2 P1 133.76(12) . . ?
C31 P2 P1 117.47(10) . . ?
C12 P2 P1 43.26(9) . . ?
Mo P2 P1 56.86(2) . . ?
C2 N1 C6 118.8(3) . . ?
C2 N1 Mo 104.0(2) . . ?
C6 N1 Mo 137.0(3) . . ?
C11 N2 C7 118.3(3) . . ?
C11 N2 Mo 141.3(2) . . ?
C7 N2 Mo 100.4(2) . . ?
O1 C1 Mo 175.0(3) . . ?
N1 C2 C3 122.4(3) . . ?
N1 C2 S1 111.0(2) . . ?
C3 C2 S1 126.6(3) . . ?
C4 C3 C2 117.9(4) . . ?
C5 C4 C3 120.0(4) . . ?
C4 C5 C6 119.7(4) . . ?
N1 C6 C5 121.2(4) . . ?
N2 C7 C8 122.1(3) . . ?
N2 C7 S2 112.1(2) . . ?
C8 C7 S2 125.7(3) . . ?
C9 C8 C7 118.2(4) . . ?
C10 C9 C8 119.7(3) . . ?
C9 C10 C11 119.3(4) . . ?
N2 C11 C10 122.3(4) . . ?
P2 C12 P1 93.67(14) . . ?
C18 C13 C14 118.9(3) . . ?
C18 C13 P1 120.1(2) . . ?
C14 C13 P1 120.7(2) . . ?
C15 C14 C13 120.4(3) . . ?
C16 C15 C14 120.3(3) . . ?
C15 C16 C17 120.3(3) . . ?
C16 C17 C18 119.2(3) . . ?
C13 C18 C17 120.8(3) . . ?
C24 C19 C20 118.6(3) . . ?
C24 C19 P1 122.9(2) . . ?
C20 C19 P1 118.4(2) . . ?
C21 C20 C19 120.5(3) . . ?
C22 C21 C20 120.1(4) . . ?
C21 C22 C23 119.9(4) . . ?
C24 C23 C22 120.7(3) . . ?
C23 C24 C19 120.2(3) . . ?
C30 C25 C26 119.1(3) . . ?
C30 C25 P2 121.5(3) . . ?
C26 C25 P2 119.3(2) . . ?
C27 C26 C25 120.1(3) . . ?
C28 C27 C26 120.2(3) . . ?
C27 C28 C29 120.4(3) . . ?
C28 C29 C30 120.0(3) . . ?
C25 C30 C29 120.3(3) . . ?
C36 C31 C32 118.8(3) . . ?
C36 C31 P2 120.7(2) . . ?
C32 C31 P2 120.1(3) . . ?
C33 C32 C31 120.5(3) . . ?
C32 C33 C34 119.9(3) . . ?
C35 C34 C33 120.2(3) . . ?
C34 C35 C36 120.0(3) . . ?
C31 C36 C35 120.6(3) . . ?

loop_
_geom_bond_atom_site_label_1
_geom_bond_atom_site_label_2
_geom_bond_distance
_geom_bond_site_symmetry_2
_geom_bond_publ_flag
Mo C1 1.910(4) . ?
Mo N1 2.247(3) . ?
Mo N2 2.307(3) . ?
Mo P1 2.4554(8) . ?
Mo P2 2.4577(8) . ?
Mo S2 2.5125(8) . ?
Mo S1 2.5692(9) . ?
S1 C2 1.732(3) . ?
S2 C7 1.740(4) . ?
P1 C19 1.819(3) . ?
P1 C13 1.828(3) . ?
P1 C12 1.842(3) . ?
P1 P2 2.6829(11) . ?
P2 C25 1.830(3) . ?
P2 C31 1.834(3) . ?
P2 C12 1.836(3) . ?
O1 C1 1.184(4) . ?
N1 C2 1.340(5) . ?
N1 C6 1.347(4) . ?
N2 C11 1.334(5) . ?
N2 C7 1.351(4) . ?
C2 C3 1.397(5) . ?
C3 C4 1.374(5) . ?
C4 C5 1.364(6) . ?
C5 C6 1.385(6) . ?
C7 C8 1.402(4) . ?
C8 C9 1.373(6) . ?
C9 C10 1.369(6) . ?
C10 C11 1.385(5) . ?
C13 C18 1.384(5) . ?
C13 C14 1.395(4) . ?
C14 C15 1.384(5) . ?
C15 C16 1.378(5) . ?
C16 C17 1.386(5) . ?
C17 C18 1.399(4) . ?
C19 C24 1.397(4) . ?
C19 C20 1.403(5) . ?
C20 C21 1.383(5) . ?
C21 C22 1.377(5) . ?
C22 C23 1.388(6) . ?
C23 C24 1.375(5) . ?
C25 C30 1.387(5) . ?
C25 C26 1.406(5) . ?
C26 C27 1.388(4) . ?
C27 C28 1.380(5) . ?
C28 C29 1.380(6) . ?
C29 C30 1.395(5) . ?
C31 C36 1.381(5) . ?
C31 C32 1.394(4) . ?
C32 C33 1.377(5) . ?
C33 C34 1.385(6) . ?
C34 C35 1.367(5) . ?
C35 C36 1.390(5) . ?
